data_4001608
loop_
_publ_author_name
'Locock, A. J.'
'Skanthakumar, S.'
'Burns, P. C.'
'Soderholm, L.'

_publ_section_title
;
 Syntheses, Structures, Magnetic Properties, and X-ray Absorption Spectra
 of Carnotite-type Uranyl Chromium(V) Oxides:&#x00A0;
 A[(UO2)2Cr2O8](H2O)n(A = K2, Rb2, Cs2, Mg;n= 0, 4)
;
_journal_issue 7
_journal_name_full 'Chemistry of Materials'
_journal_page_first 1384
_journal_paper_doi 10.1021/cm030639c
_journal_volume 16
_journal_year 2004
_chemical_formula_moiety 'Cr2 H8 Mg O16 U2'
_chemical_formula_sum 'Cr2 H8 Mg O16 U2'
_chemical_formula_weight 868.43
_space_group_IT_number 62
_symmetry_cell_setting orthorhombic
_symmetry_space_group_name_Hall '-P 2ac 2n'
_symmetry_space_group_name_H-M 'P n m a'
_cell_angle_alpha 90
_cell_angle_beta 90
_cell_angle_gamma 90
_cell_formula_units_Z 4
_cell_length_a 10.5825(19)
_cell_length_b 15.134(3)
_cell_length_c 8.1425(14)
_cell_measurement_temperature 293(2)
_cell_measurement_theta_max 34.49
_cell_measurement_theta_min 2.69
_cell_volume 1304.1(4)
_computing_cell_refinement 'Bruker SMART'
_computing_data_collection 'Bruker SMART'
_computing_data_reduction 'Bruker SAINT'
_computing_molecular_graphics 'Bruker SHELXTL'
_computing_publication_material 'Bruker SHELXTL'
_computing_structure_refinement 'SHELXL-97 (Sheldrick, 1997)'
_computing_structure_solution 'SHELXS-97 (Sheldrick, 1990)'
_diffrn_measured_fraction_theta_full 0.991
_diffrn_measured_fraction_theta_max 0.991
_diffrn_measurement_device_type 'CCD area detector'
_diffrn_measurement_method 'phi and omega scans'
_diffrn_radiation_type MoK\a
_diffrn_radiation_wavelength 0.71073
_diffrn_radiation_wavelength_id MoK\a
_diffrn_reflns_av_R_equivalents 0.2007
_diffrn_reflns_limit_h_max 16
_diffrn_reflns_limit_h_min -16
_diffrn_reflns_limit_k_max 24
_diffrn_reflns_limit_k_min -23
_diffrn_reflns_limit_l_max 12
_diffrn_reflns_limit_l_min -12
_diffrn_reflns_number 24508
_diffrn_reflns_theta_full 34.49
_diffrn_reflns_theta_max 34.49
_diffrn_reflns_theta_min 2.69
_exptl_absorpt_coefficient_mu 26.518
_exptl_absorpt_correction_T_max 0.2885
_exptl_absorpt_correction_T_min 0.2122
_exptl_absorpt_correction_type psi-scan
_exptl_absorpt_process_details 'Bruker XPREP'
_exptl_crystal_colour red
_exptl_crystal_density_diffrn 4.423
_exptl_crystal_density_method 'not measured'
_exptl_crystal_description plate
_exptl_crystal_F_000 1520
_exptl_crystal_id MgUCr
_exptl_crystal_size_max 0.040
_exptl_crystal_size_mid 0.040
_exptl_crystal_size_min 0.005
_refine_diff_density_max 6.95
_refine_diff_density_min -4.734
_refine_ls_extinction_coef 0.00062(8)
_refine_ls_extinction_expression Fc^*^=kFc[1+0.001xFc^2^\l^3^/sin(2\q)]^-1/4^
_refine_ls_extinction_method SHELXL
_refine_ls_goodness_of_fit_ref 0.773
_refine_ls_hydrogen_treatment mixed
_refine_ls_matrix_type full
_refine_ls_number_parameters 96
_refine_ls_number_reflns 2819
_refine_ls_number_restraints 0
_refine_ls_restrained_S_all 0.773
_refine_ls_R_factor_gt 0.0511
_refine_ls_shift/su_max 0.000
_refine_ls_structure_factor_coef Fsqd
_refine_ls_weighting_details 'calc w=1/[\s^2^(Fo^2^)+(0.0550P)^2^+0.0000P] where P=(Fo^2^+2Fc^2^)/3'
_refine_ls_weighting_scheme calc
_refine_ls_wR_factor_ref 0.1334
_reflns_number_gt 1025
_reflns_number_total 2819
_reflns_threshold_expression >2sigma(I)
_cod_data_source_file cm030639c_s.cif
_cod_data_source_block (4)
_cod_depositor_comments
;
The following automatic conversions were performed:

'_symmetry_cell_setting' value 'Orthorhombic' changed to
'orthorhombic' according to
/home/saulius/struct/CIF-dictionaries/cif_core.dic dictionary named
'cif_core.dic' version 2.4.1 from 2010-06-29.

Automatic conversion script
Id: cif_fix_values 1715 2011-07-08 13:25:40Z adriana 
;
_cod_original_cell_volume 1304.0(4)
_cod_original_sg_symbol_H-M Pnma
_cod_database_code 4001608

loop_
_symmetry_equiv_pos_as_xyz
'x, y, z'
'-x+1/2, -y, z+1/2'
'-x, y+1/2, -z'
'x+1/2, -y+1/2, -z+1/2'
'-x, -y, -z'
'x-1/2, y, -z-1/2'
'x, -y-1/2, z'
'-x-1/2, y-1/2, z-1/2'

loop_
_atom_site_label
_atom_site_type_symbol
_atom_site_fract_x
_atom_site_fract_y
_atom_site_fract_z
_atom_site_U_iso_or_equiv
_atom_site_adp_type
_atom_site_occupancy
_atom_site_calc_flag
_atom_site_refinement_flags
U1 U 0.32078(4) 0.00187(6) -0.01128(5) 0.01312(14) Uani 1 d .
Cr1 Cr 0.4592(2) 0.94782(19) -0.3599(3) 0.0143(5) Uani 1 d .
Mg1 Mg 0.3072(7) 0.75 0.0491(9) 0.0171(16) Uani 1 d S
O1 O 0.1758(11) 0.8828(8) 0.4370(14) 0.023(2) Uani 1 d .
O2 O 0.3138(12) 0.8856(8) 0.0439(14) 0.024(2) Uani 1 d .
O3 O 0.5084(9) 0.9781(7) -0.1526(12) 0.017(3) Uani 1 d .
O4 O 0.3983(9) 0.9944(10) -0.5545(10) 0.016(2) Uani 1 d .
O5 O 0.4769(9) 0.8469(9) -0.3775(14) 0.023(3) Uani 1 d .
O6 O 0.4964(19) 0.75 -0.013(3) 0.035(4) Uani 1 d S
O7 O 0.3451(15) 0.75 0.300(2) 0.025(4) Uani 1 d S
O8 O 0.2527(18) 0.75 -0.198(2) 0.034(5) Uani 1 d S
O9 O 0.2962(11) 0.9616(8) -0.2851(13) 0.019(2) Uiso 1 d .
O10 O 0.1213(18) 0.75 0.120(2) 0.029(4) Uiso 1 d S

loop_
_atom_site_aniso_label
_atom_site_aniso_U_11
_atom_site_aniso_U_22
_atom_site_aniso_U_33
_atom_site_aniso_U_23
_atom_site_aniso_U_13
_atom_site_aniso_U_12
U1 0.00711(17) 0.0209(2) 0.01133(19) 0.0004(4) 0.00026(18) 0.0002(4)
Cr1 0.0044(8) 0.0266(14) 0.0118(10) -0.0017(10) 0.0002(9) 0.0009(11)
Mg1 0.010(4) 0.021(4) 0.020(3) 0 0.000(3) 0
O1 0.014(5) 0.031(7) 0.024(6) 0.003(5) 0.002(5) -0.001(6)
O2 0.022(6) 0.029(7) 0.020(5) -0.003(5) 0.003(5) -0.001(6)
O3 0.004(4) 0.036(8) 0.009(4) 0.000(4) -0.001(3) -0.001(4)
O4 0.007(4) 0.029(6) 0.011(4) 0.003(6) -0.004(3) 0.003(6)
O5 0.006(6) 0.041(8) 0.021(6) -0.004(5) 0.002(4) 0.001(5)
O6 0.016(7) 0.031(8) 0.060(13) 0 0.014(8) 0
O7 0.016(9) 0.035(11) 0.024(8) 0 -0.016(7) 0
O8 0.020(9) 0.057(14) 0.024(9) 0 -0.006(7) 0

loop_
_atom_type_symbol
_atom_type_description
_atom_type_scat_dispersion_real
_atom_type_scat_dispersion_imag
_atom_type_scat_source
O O 0.0106 0.006 'International Tables Vol C Tables 4.2.6.8 and 6.1.1.4'
Mg Mg 0.0486 0.0363 'International Tables Vol C Tables 4.2.6.8 and 6.1.1.4'
Cr Cr 0.3209 0.6236 'International Tables Vol C Tables 4.2.6.8 and 6.1.1.4'
U U -9.6767 9.6646 'International Tables Vol C Tables 4.2.6.8 and 6.1.1.4'
H H 0 0 'International Tables Vol C Tables 4.2.6.8 and 6.1.1.4'

loop_
_geom_angle_atom_site_label_1
_geom_angle_atom_site_label_2
_geom_angle_atom_site_label_3
_geom_angle
_geom_angle_site_symmetry_1
_geom_angle_site_symmetry_3
O1 U1 O2 178.6(5) 2_564 1_545
O1 U1 O3 89.5(4) 2_564 5_665
O2 U1 O3 90.9(5) 1_545 5_665
O1 U1 O9 88.0(5) 2_564 2_565
O2 U1 O9 90.7(5) 1_545 2_565
O3 U1 O9 85.7(4) 5_665 2_565
O1 U1 O3 91.0(5) 2_564 1_545
O2 U1 O3 90.4(4) 1_545 1_545
O3 U1 O3 68.3(4) 5_665 1_545
O9 U1 O3 154.0(4) 2_565 1_545
O1 U1 O9 91.8(5) 2_564 1_545
O2 U1 O9 88.8(5) 1_545 1_545
O3 U1 O9 133.5(4) 5_665 1_545
O9 U1 O9 140.79(13) 2_565 1_545
O3 U1 O9 65.2(4) 1_545 1_545
O1 U1 O4 87.8(5) 2_564 2_565
O2 U1 O4 91.2(5) 1_545 2_565
O3 U1 O4 150.8(3) 5_665 2_565
O9 U1 O4 65.2(3) 2_565 2_565
O3 U1 O4 140.7(3) 1_545 2_565
O9 U1 O4 75.6(3) 1_545 2_565
O1 U1 Cr1 91.7(4) 2_564 1_545
O2 U1 Cr1 89.5(4) 1_545 1_545
O3 U1 Cr1 100.7(3) 5_665 1_545
O9 U1 Cr1 173.6(3) 2_565 1_545
O3 U1 Cr1 32.4(2) 1_545 1_545
O9 U1 Cr1 32.8(3) 1_545 1_545
O4 U1 Cr1 108.4(2) 2_565 1_545
O1 U1 Cr1 83.2(4) 2_564 2_565
O2 U1 Cr1 95.4(4) 1_545 2_565
O3 U1 Cr1 117.8(3) 5_665 2_565
O9 U1 Cr1 32.5(3) 2_565 2_565
O3 U1 Cr1 171.4(2) 1_545 2_565
O9 U1 Cr1 108.6(3) 1_545 2_565
O4 U1 Cr1 33.1(2) 2_565 2_565
Cr1 U1 Cr1 141.10(6) 1_545 2_565
O1 U1 U1 90.3(4) 2_564 5_655
O2 U1 U1 90.8(4) 1_545 5_655
O3 U1 U1 34.6(2) 5_665 5_655
O9 U1 U1 120.3(3) 2_565 5_655
O3 U1 U1 33.7(2) 1_545 5_655
O9 U1 U1 98.9(3) 1_545 5_655
O4 U1 U1 174.1(2) 2_565 5_655
Cr1 U1 U1 66.05(5) 1_545 5_655
Cr1 U1 U1 151.95(5) 2_565 5_655
O1 U1 Mg1 173.7(4) 2_564 1_545
O2 U1 Mg1 7.0(4) 1_545 1_545
O3 U1 Mg1 95.0(3) 5_665 1_545
O9 U1 Mg1 96.7(3) 2_565 1_545
O3 U1 Mg1 86.7(3) 1_545 1_545
O9 U1 Mg1 81.9(3) 1_545 1_545
O4 U1 Mg1 90.4(4) 2_565 1_545
Cr1 U1 Mg1 83.15(12) 1_545 1_545
Cr1 U1 Mg1 98.48(12) 2_565 1_545
U1 U1 Mg1 90.93(12) 5_655 1_545
O5 Cr1 O3 107.4(6) . .
O5 Cr1 O9 104.8(5) . .
O3 Cr1 O9 86.1(5) . .
O5 Cr1 O4 109.8(6) . .
O3 Cr1 O4 142.7(6) . .
O9 Cr1 O4 85.0(5) . .
O5 Cr1 O4 109.2(6) . 5_674
O3 Cr1 O4 89.9(4) . 5_674
O9 Cr1 O4 145.3(6) . 5_674
O4 Cr1 O4 77.6(4) . 5_674
O5 Cr1 Cr1 115.4(4) . 5_674
O3 Cr1 Cr1 120.4(3) . 5_674
O9 Cr1 Cr1 118.4(4) . 5_674
O4 Cr1 Cr1 39.1(3) . 5_674
O4 Cr1 Cr1 38.4(3) 5_674 5_674
O5 Cr1 U1 112.3(4) . 1_565
O3 Cr1 U1 42.9(3) . 1_565
O9 Cr1 U1 43.2(3) . 1_565
O4 Cr1 U1 119.2(4) . 1_565
O4 Cr1 U1 124.1(4) 5_674 1_565
Cr1 Cr1 U1 132.30(15) 5_674 1_565
O5 Cr1 U1 107.6(4) . 2_564
O3 Cr1 U1 122.9(3) . 2_564
O9 Cr1 U1 41.9(3) . 2_564
O4 Cr1 U1 43.8(3) . 2_564
O4 Cr1 U1 118.4(3) 5_674 2_564
Cr1 Cr1 U1 81.24(10) 5_674 2_564
U1 Cr1 U1 82.26(6) 1_565 2_564
O10 Mg1 O2 92.2(4) . 7_575
O10 Mg1 O2 92.2(4) . .
O2 Mg1 O2 175.5(8) 7_575 .
O10 Mg1 O6 177.8(10) . .
O2 Mg1 O6 87.8(4) 7_575 .
O2 Mg1 O6 87.8(4) . .
O10 Mg1 O7 84.7(7) . .
O2 Mg1 O7 90.8(4) 7_575 .
O2 Mg1 O7 90.8(4) . .
O6 Mg1 O7 93.1(8) . .
O10 Mg1 O8 90.4(8) . .
O2 Mg1 O8 89.4(4) 7_575 .
O2 Mg1 O8 89.4(4) . .
O6 Mg1 O8 91.8(9) . .
O7 Mg1 O8 175.1(8) . .
O10 Mg1 U1 94.12(13) . 7_565
O2 Mg1 U1 6.2(3) 7_575 7_565
O2 Mg1 U1 170.6(5) . 7_565
O6 Mg1 U1 86.13(14) . 7_565
O7 Mg1 U1 96.79(12) . 7_565
O8 Mg1 U1 83.53(12) . 7_565
O10 Mg1 U1 94.12(13) . 1_565
O2 Mg1 U1 170.6(5) 7_575 1_565
O2 Mg1 U1 6.2(3) . 1_565
O6 Mg1 U1 86.13(14) . 1_565
O7 Mg1 U1 96.79(12) . 1_565
O8 Mg1 U1 83.53(12) . 1_565
U1 Mg1 U1 164.7(2) 7_565 1_565
U1 O2 Mg1 166.9(7) 1_565 .
Cr1 O3 U1 143.6(5) . 5_665
Cr1 O3 U1 104.7(4) . 1_565
U1 O3 U1 111.7(4) 5_665 1_565
Cr1 O4 Cr1 102.4(4) . 5_674
Cr1 O4 U1 103.0(4) . 2_564
Cr1 O4 U1 146.9(7) 5_674 2_564
Cr1 O9 U1 105.6(5) . 2_564
Cr1 O9 U1 104.0(5) . 1_565
U1 O9 U1 140.3(5) 2_564 1_565

loop_
_geom_bond_atom_site_label_1
_geom_bond_atom_site_label_2
_geom_bond_distance
_geom_bond_site_symmetry_2
U1 O1 1.795(13) 2_564
U1 O2 1.817(13) 1_545
U1 O3 2.267(9) 5_665
U1 O9 2.287(11) 2_565
U1 O3 2.322(10) 1_545
U1 O9 2.326(11) 1_545
U1 O4 2.345(9) 2_565
U1 Cr1 3.297(2) 1_545
U1 Cr1 3.299(3) 2_565
U1 U1 3.7981(11) 5_655
U1 Mg1 3.8459(15) 1_545
Cr1 O5 1.546(13) .
Cr1 O3 1.825(10) .
Cr1 O9 1.842(11) .
Cr1 O4 1.851(10) .
Cr1 O4 1.878(11) 5_674
Cr1 Cr1 2.906(5) 5_674
Cr1 U1 3.297(2) 1_565
Cr1 U1 3.299(3) 2_564
Mg1 O10 2.05(2) .
Mg1 O2 2.054(13) 7_575
Mg1 O2 2.054(13) .
Mg1 O6 2.06(2) .
Mg1 O7 2.085(18) .
Mg1 O8 2.093(18) .
Mg1 U1 3.8459(15) 7_565
Mg1 U1 3.8459(15) 1_565
O1 U1 1.795(13) 2_565
O2 U1 1.817(13) 1_565
O3 U1 2.267(9) 5_665
O3 U1 2.322(10) 1_565
O4 Cr1 1.878(11) 5_674
O4 U1 2.345(9) 2_564
O9 U1 2.287(11) 2_564
O9 U1 2.326(11) 1_565

loop_
_geom_torsion_atom_site_label_1
_geom_torsion_atom_site_label_2
_geom_torsion_atom_site_label_3
_geom_torsion_atom_site_label_4
_geom_torsion
_geom_torsion_site_symmetry_1
_geom_torsion_site_symmetry_4
O10 Mg1 O2 U1 -108(3) . 1_565
O2 Mg1 O2 U1 57(12) 7_575 1_565
O6 Mg1 O2 U1 74(3) . 1_565
O7 Mg1 O2 U1 167(3) . 1_565
O8 Mg1 O2 U1 -18(3) . 1_565
U1 Mg1 O2 U1 23(6) 7_565 1_565
O5 Cr1 O3 U1 74.5(10) . 5_665
O9 Cr1 O3 U1 178.9(10) . 5_665
O4 Cr1 O3 U1 -104.6(10) . 5_665
O4 Cr1 O3 U1 -35.6(10) 5_674 5_665
Cr1 Cr1 O3 U1 -60.2(10) 5_674 5_665
U1 Cr1 O3 U1 178.7(12) 1_565 5_665
U1 Cr1 O3 U1 -160.0(7) 2_564 5_665
O5 Cr1 O3 U1 -104.2(5) . 1_565
O9 Cr1 O3 U1 0.1(5) . 1_565
O4 Cr1 O3 U1 76.7(8) . 1_565
O4 Cr1 O3 U1 145.7(5) 5_674 1_565
Cr1 Cr1 O3 U1 121.0(3) 5_674 1_565
U1 Cr1 O3 U1 21.3(6) 2_564 1_565
O5 Cr1 O4 Cr1 -106.2(7) . 5_674
O3 Cr1 O4 Cr1 72.9(9) . 5_674
O9 Cr1 O4 Cr1 149.8(7) . 5_674
O4 Cr1 O4 Cr1 0 5_674 5_674
U1 Cr1 O4 Cr1 122.3(4) 1_565 5_674
U1 Cr1 O4 Cr1 158.7(10) 2_564 5_674
O5 Cr1 O4 U1 95.1(6) . 2_564
O3 Cr1 O4 U1 -85.8(9) . 2_564
O9 Cr1 O4 U1 -8.9(6) . 2_564
O4 Cr1 O4 U1 -158.7(10) 5_674 2_564
Cr1 Cr1 O4 U1 -158.7(10) 5_674 2_564
U1 Cr1 O4 U1 -36.4(7) 1_565 2_564
O5 Cr1 O9 U1 -100.0(6) . 2_564
O3 Cr1 O9 U1 153.0(5) . 2_564
O4 Cr1 O9 U1 9.2(6) . 2_564
O4 Cr1 O9 U1 68.8(9) 5_674 2_564
Cr1 Cr1 O9 U1 30.4(6) 5_674 2_564
U1 Cr1 O9 U1 153.1(8) 1_565 2_564
O5 Cr1 O9 U1 106.9(6) . 1_565
O3 Cr1 O9 U1 -0.1(5) . 1_565
O4 Cr1 O9 U1 -143.9(6) . 1_565
O4 Cr1 O9 U1 -84.3(8) 5_674 1_565
Cr1 Cr1 O9 U1 -122.8(3) 5_674 1_565
U1 Cr1 O9 U1 -153.1(8) 2_564 1_565
